data_4339121
loop_
_publ_author_name
'Yuan, Mei'
'Zhao, Fei'
'Zhang, Wen'
'Wang, Zhe-Ming'
'Gao, Song'

_publ_section_title
;
 Azide-bridged one-dimensional Mn(III) polymers: effects of side group of
 Schiff base ligands on structure and magnetism.
;
_journal_issue 26
_journal_name_full 'Inorganic chemistry'
_journal_page_first 11235
_journal_page_last 11242
_journal_paper_doi 10.1021/ic701655w
_journal_volume 46
_journal_year 2007
_chemical_formula_sum 'C16 H12 F2 Mn N5 O2'
_chemical_formula_weight 399.25
_chemical_name_systematic
; 
 ? 
;
_space_group_IT_number 29
_symmetry_cell_setting orthorhombic
_symmetry_space_group_name_Hall 'P 2c -2ac'
_symmetry_space_group_name_H-M 'P c a 21'
_atom_sites_solution_hydrogens geom
_atom_sites_solution_primary direct
_atom_sites_solution_secondary difmap
_audit_creation_method SHELXL-97
_cell_angle_alpha 90.00
_cell_angle_beta 90.00
_cell_angle_gamma 90.00
_cell_formula_units_Z 4
_cell_length_a 10.804(2)
_cell_length_b 13.453(3)
_cell_length_c 11.166(2)
_cell_measurement_reflns_used 15748
_cell_measurement_temperature 293(2)
_cell_measurement_theta_max 27.485
_cell_measurement_theta_min 3.395
_cell_volume 1622.9(6)
_computing_cell_refinement 'HKL Scalepack (Otwinowski & Minor, 1997)'
_computing_data_collection 'KappaCCD (Nonius B. V., 1998)'
_computing_data_reduction 'HKL Denzo (Otwinowski & Minor, 1997) & maXus (Mackay et al., 1998)'
_computing_molecular_graphics 'Bruker SHELXTL V5.1 (Sheldrick, 1998)'
_computing_publication_material 'SHELXL-97 (Sheldrick, 1997)'
_computing_structure_refinement 'SHELXL-97 (Sheldrick, 1997)'
_computing_structure_solution 'SHELXS-97 (Sheldrick, 1997)'
_diffrn_ambient_temperature 293(2)
_diffrn_detector_area_resol_mean 0.76
_diffrn_measured_fraction_theta_full 0.997
_diffrn_measured_fraction_theta_max 0.997
_diffrn_measurement_device_type 'NONIUS KappaCCD'
_diffrn_measurement_method CCD
_diffrn_radiation_monochromator graphite
_diffrn_radiation_source 'fine-focus sealed tube'
_diffrn_radiation_type MoK\a
_diffrn_radiation_wavelength 0.71073
_diffrn_reflns_av_R_equivalents 0.0985
_diffrn_reflns_av_sigmaI/netI 0.0737
_diffrn_reflns_limit_h_max 13
_diffrn_reflns_limit_h_min -13
_diffrn_reflns_limit_k_max 17
_diffrn_reflns_limit_k_min -17
_diffrn_reflns_limit_l_max 14
_diffrn_reflns_limit_l_min -14
_diffrn_reflns_number 27377
_diffrn_reflns_theta_full 27.44
_diffrn_reflns_theta_max 27.44
_diffrn_reflns_theta_min 3.57
_exptl_absorpt_coefficient_mu 0.857
_exptl_absorpt_correction_T_max 0.921
_exptl_absorpt_correction_T_min 0.750
_exptl_absorpt_correction_type empirical
_exptl_absorpt_process_details '(Blessing, 1995, 1997)'
_exptl_crystal_colour 'deep red'
_exptl_crystal_density_diffrn 1.634
_exptl_crystal_density_method 'not measured'
_exptl_crystal_description plate
_exptl_crystal_F_000 808
_exptl_crystal_size_max 0.60
_exptl_crystal_size_mid 0.50
_exptl_crystal_size_min 0.10
_refine_diff_density_max 0.306
_refine_diff_density_min -0.409
_refine_diff_density_rms 0.117
_refine_ls_abs_structure_details 'Flack H D (1983), Acta Cryst. A39, 876-881'
_refine_ls_abs_structure_Flack -0.029(19)
_refine_ls_extinction_coef 0.0104(9)
_refine_ls_extinction_expression Fc^*^=kFc[1+0.001xFc^2^\l^3^/sin(2\q)]^-1/4^
_refine_ls_extinction_method SHELXL
_refine_ls_goodness_of_fit_ref 1.012
_refine_ls_hydrogen_treatment constr
_refine_ls_matrix_type full
_refine_ls_number_parameters 236
_refine_ls_number_reflns 3703
_refine_ls_number_restraints 1
_refine_ls_restrained_S_all 1.012
_refine_ls_R_factor_all 0.0799
_refine_ls_R_factor_gt 0.0352
_refine_ls_shift/su_max 0.001
_refine_ls_shift/su_mean 0.000
_refine_ls_structure_factor_coef Fsqd
_refine_ls_weighting_details 'calc w=1/[\s^2^(Fo^2^)+(0.0300P)^2^+0.0000P] where P=(Fo^2^+2Fc^2^)/3'
_refine_ls_weighting_scheme calc
_refine_ls_wR_factor_gt 0.0626
_refine_ls_wR_factor_ref 0.0703
_reflns_number_gt 2450
_reflns_number_total 3703
_reflns_threshold_expression >2sigma(I)
_cod_data_source_file ic701655w-file001.cif
_cod_data_source_block 1
_cod_depositor_comments
;
The following automatic conversions were performed:

'_symmetry_cell_setting' value 'Orthorhombic' changed to
'orthorhombic' according to
/usr/data/users/saulius/automatic-downloads/retrospective/ACS/lib/dictionaries/cif_core.dic
dictionary named 'cif_core.dic' version 2.4.2 from 2011-04-26.

Automatic conversion script
Id: cif_fix_values 2281 2013-09-26 08:29:07Z andrius 
;
_cod_original_sg_symbol_H-M Pca2(1)
_cod_database_code 4339121

loop_
_symmetry_equiv_pos_as_xyz
'x, y, z'
'-x, -y, z+1/2'
'x+1/2, -y, z'
'-x+1/2, y, z+1/2'

loop_
_atom_site_label
_atom_site_type_symbol
_atom_site_fract_x
_atom_site_fract_y
_atom_site_fract_z
_atom_site_U_iso_or_equiv
_atom_site_adp_type
_atom_site_occupancy
_atom_site_symmetry_multiplicity
_atom_site_calc_flag
_atom_site_refinement_flags
Mn1 Mn 0.25206(4) 0.67297(2) 0.67220(6) 0.02928(11) Uani 1 1 d .
F1 F 0.20846(18) 0.19000(12) 0.87011(18) 0.0558(5) Uani 1 1 d .
F2 F 0.3573(2) 1.17342(11) 0.6413(2) 0.0736(7) Uani 1 1 d .
O1 O 0.32929(17) 0.57535(12) 0.76593(17) 0.0322(5) Uani 1 1 d .
O2 O 0.37365(17) 0.77019(13) 0.70200(19) 0.0403(6) Uani 1 1 d .
N1 N 0.1102(2) 0.58364(14) 0.63726(19) 0.0298(6) Uani 1 1 d .
N2 N 0.1589(2) 0.76381(17) 0.5663(2) 0.0319(6) Uani 1 1 d .
N3 N 0.1402(2) 0.73060(19) 0.8362(2) 0.0431(7) Uani 1 1 d .
N4 N 0.14145(18) 0.67715(18) 0.9206(3) 0.0351(5) Uani 1 1 d .
N5 N 0.3576(2) 0.6236(2) 0.5049(2) 0.0444(7) Uani 1 1 d .
C1 C 0.2942(3) 0.4830(2) 0.7891(3) 0.0317(7) Uani 1 1 d .
C2 C 0.3684(3) 0.42589(19) 0.8653(3) 0.0360(7) Uani 1 1 d .
H2A H 0.4392 0.4543 0.8983 0.043 Uiso 1 1 calc R
C3 C 0.3397(3) 0.3288(2) 0.8930(3) 0.0400(8) Uani 1 1 d .
H3B H 0.3898 0.2923 0.9445 0.048 Uiso 1 1 calc R
C4 C 0.2358(3) 0.2868(2) 0.8434(3) 0.0377(7) Uani 1 1 d .
C5 C 0.1587(3) 0.3384(2) 0.7695(3) 0.0379(7) Uani 1 1 d .
H5C H 0.0882 0.3084 0.7382 0.045 Uiso 1 1 calc R
C6 C 0.1872(3) 0.4380(2) 0.7413(3) 0.0310(7) Uani 1 1 d .
C7 C 0.0993(2) 0.49174(17) 0.6688(3) 0.0320(6) Uani 1 1 d .
H7A H 0.0295 0.4576 0.6428 0.038 Uiso 1 1 calc R
C8 C 0.0070(3) 0.6328(2) 0.5743(3) 0.0357(7) Uani 1 1 d .
H8A H -0.0498 0.6621 0.6315 0.043 Uiso 1 1 calc R
H8B H -0.0381 0.5850 0.5260 0.043 Uiso 1 1 calc R
C9 C 0.0629(3) 0.7126(2) 0.4954(3) 0.0362(7) Uani 1 1 d .
H9A H 0.0992 0.6830 0.4244 0.043 Uiso 1 1 calc R
H9B H -0.0004 0.7594 0.4705 0.043 Uiso 1 1 calc R
C10 C 0.1800(3) 0.8566(2) 0.5524(3) 0.0406(8) Uani 1 1 d .
H10A H 0.1300 0.8907 0.4984 0.049 Uiso 1 1 calc R
C11 C 0.2742(3) 0.9128(2) 0.6130(3) 0.0391(8) Uani 1 1 d .
C12 C 0.2740(3) 1.0170(2) 0.5977(3) 0.0497(9) Uani 1 1 d .
H12A H 0.2153 1.0471 0.5487 0.060 Uiso 1 1 calc R
C13 C 0.3596(4) 1.0722(2) 0.6545(3) 0.0527(9) Uani 1 1 d .
C14 C 0.4501(3) 1.0310(2) 0.7262(3) 0.0536(9) Uani 1 1 d .
H14A H 0.5081 1.0712 0.7641 0.064 Uiso 1 1 calc R
C15 C 0.4531(3) 0.9296(2) 0.7408(3) 0.0480(8) Uani 1 1 d .
H15A H 0.5144 0.9013 0.7884 0.058 Uiso 1 1 calc R
C16 C 0.3656(3) 0.86777(19) 0.6852(3) 0.0370(7) Uani 1 1 d .

loop_
_atom_site_aniso_label
_atom_site_aniso_U_11
_atom_site_aniso_U_22
_atom_site_aniso_U_33
_atom_site_aniso_U_23
_atom_site_aniso_U_13
_atom_site_aniso_U_12
Mn1 0.02825(18) 0.03109(18) 0.02849(19) 0.0023(2) -0.0035(2) 0.00027(19)
F1 0.0587(11) 0.0380(9) 0.0706(13) 0.0167(8) 0.0022(9) -0.0028(9)
F2 0.0984(16) 0.0323(9) 0.0901(19) 0.0047(10) 0.0124(13) -0.0115(9)
O1 0.0318(11) 0.0320(11) 0.0329(12) 0.0056(9) -0.0067(9) -0.0009(9)
O2 0.0363(11) 0.0332(10) 0.0513(16) 0.0076(10) -0.0087(10) -0.0054(9)
N1 0.0283(12) 0.0290(12) 0.0322(16) -0.0024(10) -0.0028(10) 0.0034(10)
N2 0.0308(14) 0.0369(14) 0.0280(15) 0.0017(11) 0.0012(11) 0.0015(11)
N3 0.0424(16) 0.0541(16) 0.0328(16) -0.0006(14) 0.0015(14) 0.0086(14)
N4 0.0262(11) 0.0488(12) 0.0302(12) -0.0121(14) -0.0010(17) -0.0011(11)
N5 0.0418(15) 0.0586(17) 0.0328(16) 0.0036(14) 0.0045(14) 0.0069(14)
C1 0.0289(15) 0.0369(16) 0.0291(16) 0.0013(13) 0.0055(13) 0.0058(13)
C2 0.0352(16) 0.0404(16) 0.0325(16) -0.0011(13) -0.0066(14) 0.0028(14)
C3 0.0403(18) 0.0426(16) 0.037(2) 0.0062(14) -0.0004(13) 0.0085(14)
C4 0.0381(18) 0.0307(14) 0.0442(18) 0.0086(13) 0.0053(17) 0.0066(14)
C5 0.0364(17) 0.0373(17) 0.0401(19) -0.0010(14) 0.0011(14) -0.0047(14)
C6 0.0281(16) 0.0343(15) 0.0306(17) -0.0003(12) 0.0037(13) 0.0005(14)
C7 0.0276(13) 0.0389(14) 0.0295(14) -0.0047(17) 0.0026(17) -0.0026(11)
C8 0.0315(16) 0.0406(15) 0.0350(16) 0.0013(14) -0.0044(14) 0.0017(14)
C9 0.0352(17) 0.0439(16) 0.0296(17) 0.0010(14) -0.0038(15) 0.0066(14)
C10 0.0379(19) 0.0435(18) 0.040(2) 0.0102(14) -0.0033(15) 0.0047(15)
C11 0.045(2) 0.0333(15) 0.0388(18) 0.0036(13) 0.0049(15) -0.0006(14)
C12 0.055(2) 0.0421(18) 0.052(2) 0.0105(16) 0.0081(18) -0.0031(17)
C13 0.070(2) 0.0320(15) 0.056(3) 0.0061(17) 0.014(2) -0.0074(16)
C14 0.064(2) 0.0443(19) 0.053(2) -0.0064(16) 0.0106(19) -0.0250(18)
C15 0.047(2) 0.050(2) 0.047(2) 0.0028(15) -0.0022(17) -0.0104(17)
C16 0.0374(16) 0.0375(14) 0.0360(19) -0.0001(15) 0.0074(17) -0.0077(13)

loop_
_atom_type_symbol
_atom_type_description
_atom_type_scat_dispersion_real
_atom_type_scat_dispersion_imag
_atom_type_scat_source
C C 0.0033 0.0016 'International Tables Vol C Tables 4.2.6.8 and 6.1.1.4'
H H 0.0000 0.0000 'International Tables Vol C Tables 4.2.6.8 and 6.1.1.4'
N N 0.0061 0.0033 'International Tables Vol C Tables 4.2.6.8 and 6.1.1.4'
O O 0.0106 0.0060 'International Tables Vol C Tables 4.2.6.8 and 6.1.1.4'
F F 0.0171 0.0103 'International Tables Vol C Tables 4.2.6.8 and 6.1.1.4'
Mn Mn 0.3368 0.7283 'International Tables Vol C Tables 4.2.6.8 and 6.1.1.4'

loop_
_geom_angle_atom_site_label_1
_geom_angle_atom_site_label_2
_geom_angle_atom_site_label_3
_geom_angle
_geom_angle_site_symmetry_1
_geom_angle_site_symmetry_3
O1 Mn1 O2 94.44(8) . .
O1 Mn1 N2 173.60(10) . .
O2 Mn1 N2 91.80(9) . .
O1 Mn1 N1 91.68(8) . .
O2 Mn1 N1 173.24(8) . .
N2 Mn1 N1 82.16(9) . .
O1 Mn1 N5 91.76(10) . .
O2 Mn1 N5 89.89(10) . .
N2 Mn1 N5 86.84(10) . .
N1 Mn1 N5 92.79(9) . .
O1 Mn1 N3 91.45(10) . .
O2 Mn1 N3 89.54(9) . .
N2 Mn1 N3 90.01(10) . .
N1 Mn1 N3 87.43(9) . .
N5 Mn1 N3 176.77(11) . .
C1 O1 Mn1 129.69(18) . .
C16 O2 Mn1 127.96(18) . .
C7 N1 C8 119.4(2) . .
C7 N1 Mn1 126.58(19) . .
C8 N1 Mn1 113.95(16) . .
C10 N2 C9 121.0(2) . .
C10 N2 Mn1 125.9(2) . .
C9 N2 Mn1 112.97(17) . .
N4 N3 Mn1 114.7(2) . .
N3 N4 N5 179.8(3) . 4
N4 N5 Mn1 118.5(2) 4_554 .
O1 C1 C2 118.0(3) . .
O1 C1 C6 124.3(3) . .
C2 C1 C6 117.7(3) . .
C3 C2 C1 121.8(3) . .
C2 C3 C4 119.0(3) . .
F1 C4 C5 119.0(3) . .
F1 C4 C3 118.7(3) . .
C5 C4 C3 122.3(3) . .
C4 C5 C6 119.0(3) . .
C5 C6 C1 120.2(3) . .
C5 C6 C7 117.2(3) . .
C1 C6 C7 122.5(2) . .
N1 C7 C6 125.0(2) . .
N1 C8 C9 107.1(2) . .
N2 C9 C8 107.4(2) . .
N2 C10 C11 125.6(3) . .
C16 C11 C12 119.8(3) . .
C16 C11 C10 122.6(2) . .
C12 C11 C10 117.6(3) . .
C13 C12 C11 119.3(3) . .
C12 C13 F2 119.1(3) . .
C12 C13 C14 122.6(3) . .
F2 C13 C14 118.3(3) . .
C15 C14 C13 119.0(3) . .
C14 C15 C16 121.3(3) . .
O2 C16 C15 118.5(3) . .
O2 C16 C11 123.5(3) . .
C15 C16 C11 118.0(3) . .

loop_
_geom_bond_atom_site_label_1
_geom_bond_atom_site_label_2
_geom_bond_distance
_geom_bond_site_symmetry_2
Mn1 O1 1.8751(18) .
Mn1 O2 1.8834(18) .
Mn1 N2 1.976(2) .
Mn1 N1 1.986(2) .
Mn1 N5 2.287(3) .
Mn1 N3 2.327(3) .
F1 C4 1.368(3) .
F2 C13 1.370(3) .
O1 C1 1.325(3) .
O2 C16 1.329(3) .
N1 C7 1.291(3) .
N1 C8 1.475(3) .
N2 C10 1.278(4) .
N2 C9 1.476(4) .
N3 N4 1.185(4) .
N4 N5 1.186(4) 4
N5 N4 1.186(4) 4_554
C1 C2 1.399(4) .
C1 C6 1.410(4) .
C2 C3 1.377(4) .
C3 C4 1.373(4) .
C4 C5 1.363(4) .
C5 C6 1.410(4) .
C6 C7 1.442(4) .
C8 C9 1.514(4) .
C10 C11 1.438(4) .
C11 C16 1.411(4) .
C11 C12 1.411(4) .
C12 C13 1.345(5) .
C13 C14 1.380(5) .
C14 C15 1.374(4) .
C15 C16 1.404(4) .
